data_4060403
_journal_name_full Organometallics
_journal_paper_doi 10.1021/om049105r
_journal_year 2005
_chemical_formula_moiety 'C24 H27 N O Zr'
_chemical_formula_sum 'C24 H27 N O Zr'
_chemical_formula_weight 436.69
_space_group_IT_number 2
_symmetry_cell_setting triclinic
_symmetry_space_group_name_Hall '-P 1'
_symmetry_space_group_name_H-M 'P -1'
_cell_angle_alpha 81.834(7)
_cell_angle_beta 65.711(6)
_cell_angle_gamma 86.004(7)
_cell_formula_units_Z 4
_cell_length_a 12.459(4)
_cell_length_b 12.600(4)
_cell_length_c 13.982(5)
_cell_measurement_temperature 173(2)
_cell_volume 1980.2(11)
_diffrn_ambient_temperature 173(2)
_exptl_crystal_density_diffrn 1.465
_cod_database_code 4060403

loop_
_symmetry_equiv_pos_as_xyz
'x, y, z'
'-x, -y, -z'

loop_
_atom_site_label
_atom_site_type_symbol
_atom_site_fract_x
_atom_site_fract_y
_atom_site_fract_z
_atom_site_U_iso_or_equiv
_atom_site_adp_type
_atom_site_occupancy
_atom_site_symmetry_multiplicity
_atom_site_calc_flag
_atom_site_refinement_flags
_atom_site_disorder_assembly
_atom_site_disorder_group
Zr1 Zr 0.89700(6) 0.75225(6) 0.18216(6) 0.0229(2) Uani 1 1 d . . .
Zr2 Zr 0.49516(6) 0.69057(6) 0.74709(6) 0.0257(2) Uani 1 1 d . . .
O1 O 0.7085(4) 0.9727(4) 0.1860(4) 0.0271(13) Uani 1 1 d . . .
O2 O 0.7721(5) 0.7292(5) 0.5197(4) 0.0347(15) Uani 1 1 d . . .
N1 N 0.8441(5) 0.7783(5) 0.0610(5) 0.0243(16) Uani 1 1 d . . .
N2 N 0.6181(5) 0.5711(5) 0.7045(5) 0.0217(15) Uani 1 1 d . . .
C1 C 0.7212(6) 0.8011(6) 0.1304(6) 0.0225(19) Uani 1 1 d . . .
H1 H 0.6673 0.7503 0.1237 0.027 Uiso 1 1 calc R . .
C2 C 0.6766(7) 0.9187(6) 0.1177(6) 0.0247(19) Uani 1 1 d . . .
H2 H 0.7051 0.9539 0.0430 0.030 Uiso 1 1 calc R . .
C3 C 0.5422(7) 0.9176(6) 0.1781(6) 0.025(2) Uani 1 1 d . . .
C4 C 0.4494(7) 0.9198(6) 0.1487(7) 0.033(2) Uani 1 1 d . . .
H4 H 0.4620 0.9272 0.0763 0.039 Uiso 1 1 calc R . .
C5 C 0.3339(7) 0.9106(7) 0.2306(8) 0.040(2) Uani 1 1 d . . .
H5 H 0.2680 0.9140 0.2124 0.048 Uiso 1 1 calc R . .
C6 C 0.3160(8) 0.8971(7) 0.3337(7) 0.038(2) Uani 1 1 d . . .
H6 H 0.2383 0.8898 0.3872 0.045 Uiso 1 1 calc R . .
C7 C 0.4105(7) 0.8938(6) 0.3613(7) 0.031(2) Uani 1 1 d . . .
H7 H 0.3976 0.8836 0.4339 0.037 Uiso 1 1 calc R . .
C8 C 0.5231(7) 0.9053(6) 0.2847(6) 0.029(2) Uani 1 1 d . . .
C9 C 0.6464(6) 0.9024(6) 0.2827(6) 0.027(2) Uani 1 1 d . . .
H9 H 0.6505 0.9235 0.3474 0.032 Uiso 1 1 calc R . .
C10 C 0.7045(6) 0.7930(6) 0.2516(6) 0.0238(19) Uani 1 1 d . . .
H10 H 0.6550 0.7310 0.2972 0.029 Uiso 1 1 calc R . .
C11 C 0.8213(7) 0.5611(6) 0.2308(7) 0.036(2) Uani 1 1 d . . .
H11 H 0.7518 0.5476 0.2225 0.043 Uiso 1 1 calc R . .
C12 C 0.8251(8) 0.5893(6) 0.3223(7) 0.036(2) Uani 1 1 d . . .
H12 H 0.7589 0.5985 0.3863 0.043 Uiso 1 1 calc R . .
C13 C 0.9422(7) 0.6016(6) 0.3039(7) 0.034(2) Uani 1 1 d . . .
H13 H 0.9708 0.6206 0.3524 0.041 Uiso 1 1 calc R . .
C14 C 1.0102(7) 0.5807(6) 0.1995(7) 0.030(2) Uani 1 1 d . . .
H14 H 1.0937 0.5831 0.1656 0.036 Uiso 1 1 calc R . .
C15 C 0.9364(7) 0.5558(6) 0.1531(7) 0.033(2) Uani 1 1 d . . .
H15 H 0.9595 0.5388 0.0833 0.040 Uiso 1 1 calc R . .
C16 C 0.9682(7) 0.9414(7) 0.1382(7) 0.036(2) Uani 1 1 d . . .
H16 H 0.9359 0.9890 0.0975 0.043 Uiso 1 1 calc R . .
C17 C 0.9225(8) 0.9225(7) 0.2501(7) 0.039(2) Uani 1 1 d . . .
H17 H 0.8536 0.9549 0.2975 0.046 Uiso 1 1 calc R . .
C18 C 0.9952(8) 0.8490(8) 0.2784(8) 0.047(3) Uani 1 1 d . . .
H18 H 0.9860 0.8227 0.3485 0.056 Uiso 1 1 calc R . .
C19 C 1.0824(8) 0.8209(7) 0.1876(8) 0.042(3) Uani 1 1 d . . .
H19 H 1.1436 0.7704 0.1845 0.050 Uiso 1 1 calc R . .
C20 C 1.0685(7) 0.8778(7) 0.0988(7) 0.037(2) Uani 1 1 d . . .
H20 H 1.1179 0.8734 0.0265 0.045 Uiso 1 1 calc R . .
C21 C 0.8680(7) 0.7537(7) -0.0462(6) 0.031(2) Uani 1 1 d . . .
C22 C 0.8131(7) 0.6475(7) -0.0422(7) 0.039(2) Uani 1 1 d . . .
H22A H 0.8386 0.5909 0.0001 0.059 Uiso 1 1 calc R . .
H22B H 0.8386 0.6290 -0.1141 0.059 Uiso 1 1 calc R . .
H22C H 0.7271 0.6545 -0.0098 0.059 Uiso 1 1 calc R . .
C23 C 1.0015(6) 0.7426(7) -0.1044(6) 0.037(2) Uani 1 1 d . . .
H23A H 1.0385 0.8102 -0.1086 0.056 Uiso 1 1 calc R . .
H23B H 1.0209 0.7256 -0.1760 0.056 Uiso 1 1 calc R . .
H23C H 1.0306 0.6850 -0.0661 0.056 Uiso 1 1 calc R . .
C24 C 0.8272(7) 0.8398(7) -0.1130(6) 0.037(2) Uani 1 1 d . . .
H24A H 0.8618 0.9086 -0.1171 0.055 Uiso 1 1 calc R . .
H24B H 0.7411 0.8461 -0.0805 0.055 Uiso 1 1 calc R . .
H24C H 0.8524 0.8197 -0.1844 0.055 Uiso 1 1 calc R . .
C31 C 0.7193(6) 0.6384(6) 0.6907(6) 0.026(2) Uani 1 1 d . . .
H31 H 0.7515 0.6135 0.7449 0.031 Uiso 1 1 calc R . .
C32 C 0.8187(7) 0.6486(7) 0.5760(6) 0.030(2) Uani 1 1 d . . .
H32 H 0.8425 0.5799 0.5444 0.036 Uiso 1 1 calc R . .
C33 C 0.9165(7) 0.7070(7) 0.5810(6) 0.029(2) Uani 1 1 d . . .
C34 C 1.0225(7) 0.6765(7) 0.5849(7) 0.036(2) Uani 1 1 d . . .
H34 H 1.0477 0.6036 0.5847 0.043 Uiso 1 1 calc R . .
C35 C 1.0915(7) 0.7555(8) 0.5893(6) 0.036(2) Uani 1 1 d . . .
H35 H 1.1675 0.7372 0.5875 0.043 Uiso 1 1 calc R . .
C36 C 1.0521(8) 0.8605(8) 0.5961(7) 0.042(2) Uani 1 1 d . . .
H36 H 1.1001 0.9124 0.6020 0.050 Uiso 1 1 calc R . .
C37 C 0.9443(7) 0.8913(7) 0.5946(6) 0.031(2) Uani 1 1 d . . .
H37 H 0.9170 0.9635 0.5992 0.037 Uiso 1 1 calc R . .
C38 C 0.8793(7) 0.8144(7) 0.5864(6) 0.027(2) Uani 1 1 d . . .
C39 C 0.7580(7) 0.8120(7) 0.5854(6) 0.032(2) Uani 1 1 d . . .
H39 H 0.7293 0.8826 0.5616 0.039 Uiso 1 1 calc R . .
C40 C 0.6756(6) 0.7594(6) 0.6960(6) 0.0243(19) Uani 1 1 d . . .
H40 H 0.6844 0.7908 0.7542 0.029 Uiso 1 1 calc R . .
C41 C 0.4895(9) 0.6636(15) 0.9300(8) 0.073(5) Uani 1 1 d . . .
H41 H 0.5589 0.6341 0.9364 0.088 Uiso 1 1 calc R . .
C42 C 0.3953(14) 0.6063(8) 0.9354(7) 0.070(4) Uani 1 1 d . . .
H42 H 0.3889 0.5305 0.9445 0.084 Uiso 1 1 calc R . .
C43 C 0.3142(9) 0.6794(13) 0.9253(8) 0.068(4) Uani 1 1 d . . .
H43 H 0.2394 0.6639 0.9279 0.082 Uiso 1 1 calc R . .
C44 C 0.3580(14) 0.7766(11) 0.9111(9) 0.084(5) Uani 1 1 d . . .
H44 H 0.3196 0.8422 0.9005 0.100 Uiso 1 1 calc R . .
C45 C 0.4649(16) 0.7678(13) 0.9140(9) 0.094(6) Uani 1 1 d . . .
H45 H 0.5142 0.8255 0.9062 0.112 Uiso 1 1 calc R . .
C46 C 0.5094(8) 0.7305(10) 0.5575(7) 0.050(3) Uani 1 1 d . . .
H46 H 0.5832 0.7178 0.5018 0.060 Uiso 1 1 calc R . .
C47 C 0.4183(10) 0.6576(8) 0.6086(8) 0.053(3) Uani 1 1 d . . .
H47 H 0.4194 0.5865 0.5930 0.064 Uiso 1 1 calc R . .
C48 C 0.3256(8) 0.7051(8) 0.6859(8) 0.045(3) Uani 1 1 d . . .
H48 H 0.2540 0.6717 0.7338 0.054 Uiso 1 1 calc R . .
C49 C 0.3564(8) 0.8101(8) 0.6806(8) 0.046(3) Uani 1 1 d . . .
H49 H 0.3075 0.8622 0.7222 0.056 Uiso 1 1 calc R . .
C50 C 0.4722(10) 0.8267(8) 0.6034(9) 0.054(3) Uani 1 1 d . . .
H50 H 0.5165 0.8904 0.5857 0.064 Uiso 1 1 calc R . .
C51 C 0.6363(6) 0.4555(6) 0.6998(6) 0.0231(19) Uani 1 1 d . . .
C52 C 0.7317(9) 0.4060(8) 0.7312(9) 0.075(4) Uani 1 1 d . . .
H52A H 0.8060 0.4427 0.6872 0.113 Uiso 1 1 calc R . .
H52B H 0.7405 0.3299 0.7212 0.113 Uiso 1 1 calc R . .
H52C H 0.7109 0.4129 0.8057 0.113 Uiso 1 1 calc R . .
C53 C 0.6678(10) 0.4305(8) 0.5851(8) 0.069(3) Uani 1 1 d . . .
H53A H 0.6077 0.4624 0.5611 0.104 Uiso 1 1 calc R . .
H53B H 0.6707 0.3527 0.5844 0.104 Uiso 1 1 calc R . .
H53C H 0.7447 0.4609 0.5378 0.104 Uiso 1 1 calc R . .
C54 C 0.5201(8) 0.4009(7) 0.7624(9) 0.066(3) Uani 1 1 d . . .
H54A H 0.4610 0.4347 0.7382 0.098 Uiso 1 1 calc R . .
H54B H 0.4951 0.4075 0.8376 0.098 Uiso 1 1 calc R . .
H54C H 0.5286 0.3249 0.7523 0.098 Uiso 1 1 calc R . .

loop_
_atom_site_aniso_label
_atom_site_aniso_U_11
_atom_site_aniso_U_22
_atom_site_aniso_U_33
_atom_site_aniso_U_23
_atom_site_aniso_U_13
_atom_site_aniso_U_12
Zr1 0.0228(4) 0.0193(5) 0.0275(5) -0.0026(3) -0.0116(4) 0.0010(3)
Zr2 0.0248(4) 0.0203(5) 0.0360(5) -0.0051(4) -0.0164(4) 0.0034(4)
O1 0.030(3) 0.019(3) 0.032(3) 0.001(3) -0.013(3) -0.004(3)
O2 0.034(3) 0.042(4) 0.032(3) -0.011(3) -0.015(3) 0.002(3)
N1 0.022(4) 0.023(4) 0.031(4) -0.008(3) -0.014(3) 0.005(3)
N2 0.023(4) 0.017(4) 0.029(4) -0.005(3) -0.014(3) -0.001(3)
C1 0.023(4) 0.018(5) 0.029(5) -0.002(4) -0.015(4) 0.003(4)
C2 0.031(5) 0.021(5) 0.023(5) -0.001(4) -0.013(4) 0.004(4)
C3 0.024(4) 0.013(5) 0.041(5) -0.001(4) -0.017(4) 0.004(4)
C4 0.050(6) 0.014(5) 0.042(6) 0.005(4) -0.029(5) 0.001(4)
C5 0.015(5) 0.031(6) 0.071(8) -0.003(5) -0.016(5) 0.000(4)
C6 0.032(5) 0.033(6) 0.040(6) -0.003(5) -0.007(5) 0.004(4)
C7 0.024(5) 0.034(6) 0.033(5) -0.009(4) -0.010(4) 0.015(4)
C8 0.036(5) 0.018(5) 0.033(5) -0.008(4) -0.016(4) 0.007(4)
C9 0.026(5) 0.023(5) 0.029(5) -0.009(4) -0.009(4) 0.001(4)
C10 0.025(4) 0.013(5) 0.028(5) -0.003(4) -0.006(4) 0.005(4)
C11 0.034(5) 0.027(6) 0.048(6) 0.010(5) -0.021(5) -0.012(4)
C12 0.045(6) 0.024(5) 0.028(5) 0.008(4) -0.009(5) 0.004(4)
C13 0.037(5) 0.026(5) 0.034(5) 0.001(4) -0.011(4) 0.007(4)
C14 0.025(5) 0.017(5) 0.043(6) 0.004(4) -0.014(4) 0.005(4)
C15 0.043(6) 0.014(5) 0.040(6) 0.003(4) -0.018(5) 0.006(4)
C16 0.032(5) 0.029(6) 0.048(6) 0.002(5) -0.018(5) -0.008(4)
C17 0.039(6) 0.037(6) 0.042(6) -0.018(5) -0.012(5) -0.013(5)
C18 0.051(6) 0.058(7) 0.037(6) -0.002(5) -0.022(5) -0.012(6)
C19 0.038(6) 0.026(6) 0.082(8) 0.004(5) -0.047(6) -0.004(4)
C20 0.024(5) 0.030(6) 0.048(6) -0.011(5) -0.001(4) -0.012(4)
C21 0.026(5) 0.036(6) 0.028(5) -0.007(4) -0.007(4) -0.006(4)
C22 0.032(5) 0.049(7) 0.039(6) -0.015(5) -0.015(4) 0.005(5)
C23 0.022(5) 0.052(7) 0.032(5) -0.012(5) -0.005(4) 0.006(4)
C24 0.034(5) 0.044(6) 0.035(5) -0.001(4) -0.017(4) -0.006(4)
C31 0.022(4) 0.014(5) 0.038(5) 0.008(4) -0.012(4) -0.008(4)
C32 0.025(5) 0.029(5) 0.032(5) -0.009(4) -0.007(4) 0.006(4)
C33 0.025(5) 0.029(5) 0.025(5) 0.004(4) -0.006(4) -0.002(4)
C34 0.029(5) 0.030(6) 0.037(6) 0.007(4) -0.005(4) 0.002(4)
C35 0.021(5) 0.047(7) 0.034(5) 0.009(5) -0.007(4) -0.020(5)
C36 0.048(6) 0.045(7) 0.036(6) -0.002(5) -0.019(5) -0.019(5)
C37 0.028(5) 0.027(5) 0.028(5) -0.001(4) -0.002(4) -0.003(4)
C38 0.030(5) 0.025(5) 0.026(5) 0.002(4) -0.012(4) 0.001(4)
C39 0.035(5) 0.024(5) 0.028(5) 0.008(4) -0.007(4) 0.002(4)
C40 0.026(4) 0.017(5) 0.038(5) -0.016(4) -0.017(4) 0.006(4)
C41 0.034(6) 0.170(16) 0.022(6) -0.028(8) -0.016(5) 0.021(9)
C42 0.127(12) 0.021(6) 0.027(6) 0.006(5) 0.001(7) -0.001(7)
C43 0.029(6) 0.112(12) 0.054(8) 0.003(8) -0.010(5) -0.019(7)
C44 0.092(10) 0.059(10) 0.043(7) 0.005(7) 0.017(8) 0.050(9)
C45 0.130(14) 0.083(12) 0.033(7) -0.040(8) 0.023(8) -0.071(10)
C46 0.032(6) 0.096(10) 0.026(5) -0.014(6) -0.017(5) 0.019(6)
C47 0.077(8) 0.048(7) 0.071(8) -0.031(6) -0.062(7) 0.025(6)
C48 0.037(6) 0.043(7) 0.058(7) -0.004(5) -0.024(5) -0.007(5)
C49 0.042(6) 0.046(7) 0.061(7) -0.012(5) -0.033(6) 0.021(5)
C50 0.071(8) 0.030(6) 0.083(8) 0.013(6) -0.059(7) -0.015(6)
C51 0.021(4) 0.015(5) 0.032(5) -0.004(4) -0.009(4) -0.002(4)
C52 0.106(10) 0.033(7) 0.131(11) -0.008(7) -0.096(9) 0.011(6)
C53 0.113(10) 0.033(7) 0.065(8) -0.005(6) -0.041(7) -0.002(6)
C54 0.046(6) 0.020(6) 0.116(10) -0.014(6) -0.016(6) -0.004(5)

loop_
_geom_bond_atom_site_label_1
_geom_bond_atom_site_label_2
_geom_bond_distance
_geom_bond_site_symmetry_2
_geom_bond_publ_flag
Zr1 N1 2.035(6) . ?
Zr1 C10 2.239(7) . ?
Zr1 C16 2.505(8) . ?
Zr1 C20 2.515(8) . ?
Zr1 C14 2.535(7) . ?
Zr1 C11 2.544(8) . ?
Zr1 C15 2.547(8) . ?
Zr1 C12 2.555(8) . ?
Zr1 C19 2.555(8) . ?
Zr1 C17 2.555(8) . ?
Zr1 C13 2.556(8) . ?
Zr1 C1 2.586(7) . ?
Zr2 N2 2.037(6) . ?
Zr2 C40 2.257(7) . ?
Zr2 C41 2.504(10) . ?
Zr2 C42 2.511(9) . ?
Zr2 C45 2.531(10) . ?
Zr2 C50 2.547(9) . ?
Zr2 C46 2.561(9) . ?
Zr2 C44 2.565(10) . ?
Zr2 C48 2.572(9) . ?
Zr2 C43 2.576(10) . ?
Zr2 C47 2.579(9) . ?
Zr2 C49 2.585(8) . ?
O1 C2 1.437(9) . ?
O1 C9 1.452(9) . ?
O2 C32 1.433(9) . ?
O2 C39 1.441(10) . ?
N1 C1 1.471(9) . ?
N1 C21 1.477(10) . ?
N2 C51 1.464(9) . ?
N2 C31 1.500(9) . ?
C1 C2 1.558(10) . ?
C1 C10 1.609(10) . ?
C1 H1 1.0000 . ?
C2 C3 1.534(10) . ?
C2 H2 1.0000 . ?
C3 C4 1.374(10) . ?
C3 C8 1.396(11) . ?
C4 C5 1.424(11) . ?
C4 H4 0.9500 . ?
C5 C6 1.353(12) . ?
C5 H5 0.9500 . ?
C6 C7 1.378(11) . ?
C6 H6 0.9500 . ?
C7 C8 1.373(10) . ?
C7 H7 0.9500 . ?
C8 C9 1.522(10) . ?
C9 C10 1.544(10) . ?
C9 H9 1.0000 . ?
C10 H10 1.0000 . ?
C11 C12 1.395(12) . ?
C11 C15 1.402(11) . ?
C11 H11 0.9500 . ?
C12 C13 1.389(11) . ?
C12 H12 0.9500 . ?
C13 C14 1.407(11) . ?
C13 H13 0.9500 . ?
C14 C15 1.397(11) . ?
C14 H14 0.9500 . ?
C15 H15 0.9500 . ?
C16 C20 1.388(11) . ?
C16 C17 1.417(11) . ?
C16 H16 0.9500 . ?
C17 C18 1.382(12) . ?
C17 H17 0.9500 . ?
C18 C19 1.362(12) . ?
C18 H18 0.9500 . ?
C19 C20 1.412(12) . ?
C19 H19 0.9500 . ?
C20 H20 0.9500 . ?
C21 C22 1.528(11) . ?
C21 C23 1.528(10) . ?
C21 C24 1.528(11) . ?
C22 H22A 0.9800 . ?
C22 H22B 0.9800 . ?
C22 H22C 0.9800 . ?
C23 H23A 0.9800 . ?
C23 H23B 0.9800 . ?
C23 H23C 0.9800 . ?
C24 H24A 0.9800 . ?
C24 H24B 0.9800 . ?
C24 H24C 0.9800 . ?
C31 C32 1.566(10) . ?
C31 C40 1.584(10) . ?
C31 H31 1.0000 . ?
C32 C33 1.497(11) . ?
C32 H32 1.0000 . ?
C33 C34 1.370(11) . ?
C33 C38 1.401(11) . ?
C34 C35 1.383(12) . ?
C34 H34 0.9500 . ?
C35 C36 1.381(12) . ?
C35 H35 0.9500 . ?
C36 C37 1.379(11) . ?
C36 H36 0.9500 . ?
C37 C38 1.352(11) . ?
C37 H37 0.9500 . ?
C38 C39 1.519(11) . ?
C39 C40 1.543(10) . ?
C39 H39 1.0000 . ?
C40 H40 1.0000 . ?
C41 C45 1.335(16) . ?
C41 C42 1.391(15) . ?
C41 H41 0.9500 . ?
C42 C43 1.356(14) . ?
C42 H42 0.9500 . ?
C43 C44 1.332(16) . ?
C43 H43 0.9500 . ?
C44 C45 1.346(18) . ?
C44 H44 0.9500 . ?
C45 H45 0.9500 . ?
C46 C47 1.391(13) . ?
C46 C50 1.413(13) . ?
C46 H46 0.9500 . ?
C47 C48 1.386(12) . ?
C47 H47 0.9500 . ?
C48 C49 1.387(12) . ?
C48 H48 0.9500 . ?
C49 C50 1.409(13) . ?
C49 H49 0.9500 . ?
C50 H50 0.9500 . ?
C51 C52 1.498(11) . ?
C51 C54 1.503(11) . ?
C51 C53 1.560(12) . ?
C52 H52A 0.9800 . ?
C52 H52B 0.9800 . ?
C52 H52C 0.9800 . ?
C53 H53A 0.9800 . ?
C53 H53B 0.9800 . ?
C53 H53C 0.9800 . ?
C54 H54A 0.9800 . ?
C54 H54B 0.9800 . ?
C54 H54C 0.9800 . ?
